data_4123749
loop_
_publ_author_name
'Cao, Jing'
'London, G\'abor'
'Dumele, Oliver'
'von Wantoch Rekowski, Margarete'
'Trapp, Nils'
'Ruhlmann, Laurent'
'Boudon, Corinne'
'Stanger, Amnon'
'Diederich, Fran\,cois'

_publ_section_title
;
 The Impact of Antiaromatic Subunits in [4n+2] \p-Systems: Bispentalenes
 with [4n+2] \p-Electron Perimeters and Antiaromatic Character.
;
_journal_issue 22
_journal_name_full 'Journal of the American Chemical Society'
_journal_page_first 7178
_journal_page_last 7188
_journal_paper_doi 10.1021/jacs.5b03074
_journal_volume 137
_journal_year 2015
_chemical_formula_moiety 'C74 H76 O4, 6(C D Cl3)'
_chemical_formula_sum 'C80 H76 Cl18 D6 O4'
_chemical_formula_weight 1751.50
_chemical_name_systematic
;
 ?
;
_space_group_crystal_system monoclinic
_space_group_IT_number 14
_space_group_name_Hall '-P 2ybc'
_space_group_name_H-M_alt 'P 1 21/c 1'
_symmetry_space_group_name_Hall '-P 2ybc'
_symmetry_space_group_name_H-M 'P 1 21/c 1'
_atom_sites_solution_hydrogens mixed
_atom_sites_solution_primary iterative
_audit_creation_date 2014-03-11
_audit_creation_method
;
Olex2 1.2
(compiled 2014.02.28 svn.r2899 for OlexSys, GUI svn.r4781)
;
_cell_angle_alpha 90
_cell_angle_beta 121.225(3)
_cell_angle_gamma 90
_cell_formula_units_Z 2
_cell_length_a 16.3401(9)
_cell_length_b 10.9180(7)
_cell_length_c 27.3803(15)
_cell_measurement_reflns_used 1737
_cell_measurement_temperature 100.0(2)
_cell_measurement_theta_max 27.44
_cell_measurement_theta_min 2.55
_cell_volume 4177.1(4)
_computing_cell_refinement 'Bruker SAINT'
_computing_data_collection 'Bruker APEX2'
_computing_data_reduction 'SAINT v8.34A (Bruker, 2013)'
_computing_molecular_graphics 'Olex2 (Dolomanov et al., 2009)'
_computing_publication_material 'Olex2 (Dolomanov et al., 2009)'
_computing_structure_refinement 'XL (Sheldrick, 2008)'
_computing_structure_solution
;
Superflip (Palatinus & Chapuis, 2007;Palatinus & van der Lee, 2008;
Palatinus et al., 2012)
;
_diffrn_ambient_temperature 100.0(2)
_diffrn_detector 'Bruker APEX2 area detector'
_diffrn_detector_area_resol_mean 8.33
_diffrn_detector_type 'CCD area detector'
_diffrn_measured_fraction_theta_full 0.999
_diffrn_measured_fraction_theta_max 0.995
_diffrn_measurement_device 'kappa-stage diffractometer'
_diffrn_measurement_device_type 'Bruker/Nonius Kappa Apex2'
_diffrn_measurement_method '\w and \f scans'
_diffrn_radiation_monochromator graphite
_diffrn_radiation_probe x-ray
_diffrn_radiation_type MoK\a
_diffrn_radiation_wavelength 0.71073
_diffrn_reflns_av_R_equivalents 0.0762
_diffrn_reflns_av_unetI/netI 0.0712
_diffrn_reflns_laue_measured_fraction_full 0.999
_diffrn_reflns_laue_measured_fraction_max 0.995
_diffrn_reflns_limit_h_max 20
_diffrn_reflns_limit_h_min -20
_diffrn_reflns_limit_k_max 13
_diffrn_reflns_limit_k_min -13
_diffrn_reflns_limit_l_max 33
_diffrn_reflns_limit_l_min -34
_diffrn_reflns_number 43845
_diffrn_reflns_point_group_measured_fraction_full 0.999
_diffrn_reflns_point_group_measured_fraction_max 0.995
_diffrn_reflns_theta_full 25.242
_diffrn_reflns_theta_max 26.473
_diffrn_reflns_theta_min 2.246
_diffrn_source 'sealed tube'
_diffrn_standards_number 0
_exptl_absorpt_coefficient_mu 0.637
_exptl_absorpt_correction_T_max 0.7454
_exptl_absorpt_correction_T_min 0.6988
_exptl_absorpt_correction_type multi-scan
_exptl_absorpt_process_details
'SADABS-2012/1 (Bruker,2012) was used for absorption correction. wR2(int) was 0.0526 before and 0.0474 after correction. The Ratio of minimum to maximum transmission is 0.9375. The \l/2 correction factor is 0.0015.'
_exptl_crystal_colour 'clear dark violet'
_exptl_crystal_colour_lustre clear
_exptl_crystal_colour_modifier dark
_exptl_crystal_colour_primary violet
_exptl_crystal_density_diffrn 1.393
_exptl_crystal_description plate
_exptl_crystal_F_000 1800
_exptl_crystal_size_max 0.13
_exptl_crystal_size_mid 0.1
_exptl_crystal_size_min 0.04
_refine_diff_density_max 2.449
_refine_diff_density_min -1.450
_refine_diff_density_rms 0.112
_refine_ls_extinction_method none
_refine_ls_goodness_of_fit_ref 1.435
_refine_ls_hydrogen_treatment mixed
_refine_ls_matrix_type full
_refine_ls_number_parameters 542
_refine_ls_number_reflns 8604
_refine_ls_number_restraints 626
_refine_ls_restrained_S_all 1.421
_refine_ls_R_factor_all 0.1508
_refine_ls_R_factor_gt 0.0937
_refine_ls_shift/su_max 0.005
_refine_ls_shift/su_mean 0.000
_refine_ls_structure_factor_coef Fsqd
_refine_ls_weighting_details 'w=1/[\s^2^(Fo^2^)+(0.1235P)^2^] where P=(Fo^2^+2Fc^2^)/3'
_refine_ls_weighting_scheme calc
_refine_ls_wR_factor_gt 0.2551
_refine_ls_wR_factor_ref 0.2868
_reflns_Friedel_coverage 0.000
_reflns_number_gt 5194
_reflns_number_total 8604
_reflns_threshold_expression 'I > 2\s(I)'
_cod_data_source_file ja5b03074_si_001.cif
_cod_data_source_block 2b
_cod_depositor_comments 'Adding full bibliography for 4123748--4123750.cif.'
_cod_database_code 4123749
_shelxl_version_number 2013-4
_shelx_space_group_comment
;
The symmetry employed for this shelxl refinement is uniquely defined
by the following loop, which should always be used as a source of
symmetry information in preference to the above space-group names.
They are only intended as comments.
;
_olex2_refinement_description
;
1. Fixed Uiso
 At 1.2 times of:
  All C(H) groups, All C(H,H) groups
 At 1.5 times of:
  All C(H,H,H) groups
2. Restrained distances
 Cl17-Cl18
 2.931 with sigma of 0.02
 Cl17-Cl16
 2.931 with sigma of 0.02
 Cl18-Cl16
 2.931 with sigma of 0.02
 Cl1A-Cl16
 2.931 with sigma of 0.02
 Cl1A-Cl1B
 2.931 with sigma of 0.02
 Cl1B-Cl16
 2.931 with sigma of 0.02
 Cl1A-D7
 2.35 with sigma of 0.02
 Cl16-D7
 2.35 with sigma of 0.02
 C6-D6
 1.09 with sigma of 0.02
 Cl18-D6
 2.35 with sigma of 0.02
 D6-Cl17
 2.35 with sigma of 0.02
 Cl16-C7 = Cl16-C6 = Cl17-C6 = Cl1B-C7 = Cl18-C6 = Cl1A-C7
 1.776 with sigma of 0.02
 Cl16-D6
 2.35 with sigma of 0.02
 Cl1B-D7
 2.35 with sigma of 0.02
 C5-D5 = C7-D7
 1.09 with sigma of 0.02
3. Rigid bond restraints
 All non-hydrogen atoms
 with sigma for 1-2 distances of 0.01 and sigma for 1-3 distances of 0.01
4. Uiso/Uaniso restraints and constraints
Uanis(Cl17) = Uanis(Cl1B)
Uanis(Cl1A) = Uanis(Cl18)
Uanis(Cl5) = Uanis(Cl14)
Uanis(Cl8) = Uanis(Cl13)
Uanis(Cl7) = Uanis(Cl15)
Uanis(Cl1) = Uanis(Cl5)
Uanis(Cl7) = Uanis(Cl3)
Uanis(C1) = Uanis(C5)
5. Rigid body (RIGU) restrains
 All non-hydrogen atoms
 with sigma for 1-2 distances of 0.004 and sigma for 1-3 distances of 0.004
6. Others
 1*[Sof(Cl1)+Sof(Cl3)+Sof(Cl4)+Sof(C5)+Sof(D5)]+1*[Sof(Cl5)+Sof(Cl7)+Sof(Cl8)+
 Sof(C1)+Sof(D1)]+1*[Sof(Cl9)+Sof(Cl10)+Sof(Cl11)+Sof(C2)+Sof(D2)]+1*[Sof(Cl13)+
 Sof(Cl14)+Sof(Cl15)+Sof(C3)+Sof(D3)]=1 with esd of 0.001
 Sof(Cl1)=Sof(Cl3)=Sof(Cl4)=Sof(C5)=Sof(D5)=FVAR(1)
 Sof(Cl5)=Sof(Cl7)=Sof(Cl8)=Sof(C1)=Sof(D1)=FVAR(2)
 Sof(Cl9)=Sof(Cl10)=Sof(Cl11)=Sof(C2)=Sof(D2)=FVAR(3)
 Sof(Cl13)=Sof(Cl14)=Sof(Cl15)=Sof(C3)=Sof(D3)=FVAR(4)
 Sof(Cl1A)=Sof(Cl1B)=Sof(C7)=Sof(D7)=1-FVAR(5)
 Sof(Cl17)=Sof(Cl18)=Sof(C6)=Sof(D6)=FVAR(5)
7.a Free rotating group:
 Cl1(Cl3,Cl4,C5,D5), Cl5(Cl7,Cl8,C1,D1), Cl9(Cl10,Cl11,C2,D2), Cl13(Cl14,Cl15,
 C3,D3)
7.b Ternary CH refined with riding coordinates:
 C48(D48)
7.c Secondary CH2 refined with riding coordinates:
 C57(H57A,H57B)
7.d Aromatic/amide H refined with riding coordinates:
 C74(H74), C76(H76), C82(H82), C99(H99), C108(H108), C127(H127), C133(H133),
 C137(H137), C155(H155), C157(H157), C178(H178), C200(H200)
7.e Idealised Me refined as rotating group:
 C50(H50A,H50B,H50C), C67(H67A,H67B,H67C), C78(H78A,H78B,H78C), C106(H10A,H10B,
 H10C), C166(H16A,H16B,H16C), C181(H18A,H18B,H18C), C195(H19A,H19B,H19C),
 C4(H4A,H4B,H4C)
;
_olex2_computing_structure_refinement_long 'SHELXL-97 (Sheldrick, 2008)'
_olex2_computing_structure_solution_long 'SHELXS-97 (Sheldrick, 2008)'

loop_
_space_group_symop_operation_xyz
'x, y, z'
'-x, y+1/2, -z+1/2'
'-x, -y, -z'
'x, -y-1/2, z-1/2'

loop_
_atom_site_label
_atom_site_type_symbol
_atom_site_fract_x
_atom_site_fract_y
_atom_site_fract_z
_atom_site_U_iso_or_equiv
_atom_site_adp_type
_atom_site_occupancy
_atom_site_site_symmetry_order
_atom_site_calc_flag
_atom_site_refinement_flags_posn
_atom_site_refinement_flags_adp
_atom_site_refinement_flags_occupancy
_atom_site_disorder_assembly
_atom_site_disorder_group
O39 O -0.5199(2) 0.5495(3) 0.09987(14) 0.0269(8) Uani 1 1 d . U . . .
O42 O -0.0188(3) 0.3757(3) 0.11061(16) 0.0303(8) Uani 1 1 d . U . . .
C50 C 0.3414(4) 0.0825(5) 0.4606(2) 0.0341(13) Uani 1 1 d . U . . .
H50A H 0.2848 0.0407 0.4301 0.051 Uiso 1 1 calc GR . . . .
H50B H 0.3796 0.0245 0.4915 0.051 Uiso 1 1 calc GR . . . .
H50C H 0.3799 0.1144 0.4455 0.051 Uiso 1 1 calc GR . . . .
C52 C 0.3096(3) 0.1891(5) 0.4838(2) 0.0248(11) Uani 1 1 d . U . . .
C57 C -0.0110(3) 0.2918(4) 0.1955(2) 0.0201(10) Uani 1 1 d . U . . .
H57A H -0.0482 0.2184 0.1746 0.024 Uiso 1 1 calc R . . . .
H57B H 0.0574 0.2712 0.2123 0.024 Uiso 1 1 calc R . . . .
C67 C 0.2531(4) 0.1352(5) 0.5083(2) 0.0327(13) Uani 1 1 d . U . . .
H67A H 0.2958 0.0862 0.5422 0.049 Uiso 1 1 calc GR . . . .
H67B H 0.2020 0.0829 0.4796 0.049 Uiso 1 1 calc GR . . . .
H67C H 0.2251 0.2015 0.5191 0.049 Uiso 1 1 calc GR . . . .
C74 C -0.0877(3) 0.5113(4) 0.2046(2) 0.0180(9) Uani 1 1 d . U . . .
H74 H -0.1155 0.5858 0.2070 0.022 Uiso 1 1 calc R . . . .
C76 C -0.3123(3) 0.5853(4) 0.2457(2) 0.0192(10) Uani 1 1 d . U . . .
H76 H -0.2915 0.6328 0.2792 0.023 Uiso 1 1 calc R . . . .
C78 C 0.3970(4) 0.2542(5) 0.5310(2) 0.0346(13) Uani 1 1 d . U . . .
H78A H 0.3766 0.3187 0.5473 0.052 Uiso 1 1 calc GR . . . .
H78B H 0.4333 0.2908 0.5154 0.052 Uiso 1 1 calc GR . . . .
H78C H 0.4374 0.1952 0.5609 0.052 Uiso 1 1 calc GR . . . .
C82 C -0.2846(3) 0.4276(4) 0.1959(2) 0.0194(10) Uani 1 1 d . U . . .
H82 H -0.2444 0.3660 0.1948 0.023 Uiso 1 1 calc R . . . .
C83 C -0.2517(3) 0.4965(4) 0.24504(19) 0.0156(9) Uani 1 1 d . U . . .
C91 C -0.1293(3) 0.4884(4) 0.3547(2) 0.0183(9) Uani 1 1 d . U . . .
C99 C -0.4034(3) 0.6057(4) 0.1979(2) 0.0193(10) Uani 1 1 d . U . . .
H99 H -0.4440 0.6665 0.1990 0.023 Uiso 1 1 calc R . . . .
C106 C 0.2395(4) 0.4137(6) 0.2709(2) 0.0349(13) Uani 1 1 d . U . . .
H10A H 0.2705 0.4428 0.2506 0.052 Uiso 1 1 calc GR . . . .
H10B H 0.1715 0.4357 0.2492 0.052 Uiso 1 1 calc GR . . . .
H10C H 0.2458 0.3245 0.2750 0.052 Uiso 1 1 calc GR . . . .
C108 C -0.3743(3) 0.4460(4) 0.1483(2) 0.0197(10) Uani 1 1 d . U . . .
H108 H -0.3954 0.3973 0.1151 0.024 Uiso 1 1 calc R . . . .
C109 C -0.4339(3) 0.5367(4) 0.1491(2) 0.0182(9) Uani 1 1 d . U . . .
C112 C 0.2505(3) 0.2798(4) 0.4345(2) 0.0207(10) Uani 1 1 d . U . . .
C120 C -0.0628(3) 0.4212(4) 0.24609(19) 0.0160(9) Uani 1 1 d . U . . .
C122 C -0.0281(3) 0.4539(4) 0.3907(2) 0.0182(9) Uani 1 1 d . U . . .
C127 C 0.2913(3) 0.3345(4) 0.4066(2) 0.0213(10) Uani 1 1 d . U . . .
H127 H 0.3552 0.3133 0.4180 0.026 Uiso 1 1 calc R . . . .
C132 C 0.1057(3) 0.3959(4) 0.37360(19) 0.0155(9) Uani 1 1 d . U . . .
C133 C -0.0722(3) 0.4928(4) 0.1601(2) 0.0208(10) Uani 1 1 d . U . . .
H133 H -0.0885 0.5554 0.1324 0.025 Uiso 1 1 calc R . . . .
C137 C 0.1497(3) 0.4479(4) 0.3465(2) 0.0172(9) Uani 1 1 d . U . . .
H137 H 0.1148 0.5044 0.3163 0.021 Uiso 1 1 calc R . . . .
C144 C -0.0330(3) 0.3841(4) 0.1554(2) 0.0215(10) Uani 1 1 d . U . . .
C147 C -0.1554(3) 0.4772(4) 0.2951(2) 0.0183(9) Uani 1 1 d . U . . .
C155 C -0.0261(3) 0.3114(4) 0.2401(2) 0.0190(10) Uani 1 1 d . U . . .
H155 H -0.0110 0.2482 0.2673 0.023 Uiso 1 1 calc R . . . .
C157 C 0.1569(3) 0.3113(4) 0.4177(2) 0.0184(10) Uani 1 1 d . U . . .
H157 H 0.1275 0.2750 0.4363 0.022 Uiso 1 1 calc R . . . .
C160 C -0.0739(3) 0.4416(4) 0.2955(2) 0.0177(9) Uani 1 1 d . U . . .
C166 C 0.2702(4) 0.6111(5) 0.3229(3) 0.0322(12) Uani 1 1 d . U . . .
H16A H 0.2015 0.6275 0.2985 0.048 Uiso 1 1 calc GR . . . .
H16B H 0.3040 0.6458 0.3051 0.048 Uiso 1 1 calc GR . . . .
H16C H 0.2944 0.6486 0.3604 0.048 Uiso 1 1 calc GR . . . .
C170 C 0.0068(3) 0.4284(4) 0.3563(2) 0.0168(9) Uani 1 1 d . U . . .
C172 C 0.2435(3) 0.4189(4) 0.3628(2) 0.0185(10) Uani 1 1 d . U . . .
C173 C -0.0007(3) 0.4718(4) 0.4502(2) 0.0180(9) Uani 1 1 d . U . . .
C178 C 0.0840(3) 0.4570(4) 0.5019(2) 0.0188(10) Uani 1 1 d . U . . .
H178 H 0.1399 0.4274 0.5034 0.023 Uiso 1 1 calc R . . . .
C181 C 0.0337(4) 0.2715(6) 0.1099(3) 0.0399(15) Uani 1 1 d . U . . .
H18A H 0.0003 0.1964 0.1093 0.060 Uiso 1 1 calc GR . . . .
H18B H 0.0979 0.2721 0.1442 0.060 Uiso 1 1 calc GR . . . .
H18C H 0.0388 0.2745 0.0758 0.060 Uiso 1 1 calc GR . . . .
C188 C 0.2870(3) 0.4729(5) 0.3298(2) 0.0239(11) Uani 1 1 d . U . . .
C192 C -0.0850(3) 0.5134(4) 0.4484(2) 0.0188(10) Uani 1 1 d . U . . .
C195 C 0.3960(4) 0.4527(6) 0.3609(3) 0.0397(15) Uani 1 1 d . U . . .
H19A H 0.4222 0.4987 0.3413 0.060 Uiso 1 1 calc GR . . . .
H19B H 0.4093 0.3653 0.3606 0.060 Uiso 1 1 calc GR . . . .
H19C H 0.4258 0.4813 0.4004 0.060 Uiso 1 1 calc GR . . . .
C200 C -0.1631(3) 0.5219(4) 0.3884(2) 0.0186(10) Uani 1 1 d . U . . .
H200 H -0.2269 0.5469 0.3755 0.022 Uiso 1 1 calc R . . . .
Cl2 Cl 0.40416(10) 0.6336(2) 0.49075(7) 0.0584(5) Uani 1 1 d . U . . .
Cl6 Cl 0.31656(12) 0.57438(15) 0.55510(7) 0.0488(5) Uani 1 1 d . U . . .
Cl12 Cl 0.21316(11) 0.71937(17) 0.45322(8) 0.0610(6) Uani 1 1 d . U . . .
C48 C 0.2952(4) 0.6032(6) 0.4854(3) 0.0359(13) Uani 1 1 d . U . . .
D48 D 0.2677 0.5273 0.4621 0.043 Uiso 1 1 calc R . . . .
C4 C -0.5836(4) 0.6383(5) 0.0999(2) 0.0348(13) Uani 1 1 d . U . . .
H4A H -0.5958 0.6198 0.1306 0.052 Uiso 1 1 calc GR . . . .
H4B H -0.6440 0.6367 0.0631 0.052 Uiso 1 1 calc GR . . . .
H4C H -0.5547 0.7199 0.1061 0.052 Uiso 1 1 calc GR . . . .
Cl1 Cl 0.4096(11) 0.8238(9) 0.7443(6) 0.0390(15) Uani 0.208(6) 1 d . U P A 2
Cl3 Cl 0.4321(10) 0.5992(12) 0.6938(5) 0.0339(15) Uani 0.208(6) 1 d G U P A 2
Cl4 Cl 0.5747(6) 0.6636(16) 0.8120(4) 0.052(3) Uani 0.208(6) 1 d G U P A 2
C5 C 0.4520(5) 0.6704(8) 0.7574(4) 0.029(2) Uani 0.208(6) 1 d DG U P A 2
D5 D 0.4114 0.6197 0.7721 0.035 Uiso 0.208(6) 1 d DG . P A 2
Cl5 Cl 0.3773(4) 0.8061(5) 0.7257(3) 0.0390(15) Uani 0.445(7) 1 d . U P B 1
Cl7 Cl 0.4697(6) 0.5914(3) 0.7106(3) 0.0339(15) Uani 0.445(7) 1 d G U P B 1
Cl8 Cl 0.5630(4) 0.7219(8) 0.81999(14) 0.0534(17) Uani 0.445(7) 1 d G U P B 1
C1 C 0.45205(19) 0.6772(2) 0.75941(12) 0.029(2) Uani 0.445(7) 1 d G U P B 1
D1 D 0.4157 0.6181 0.7744 0.035 Uiso 0.445(7) 1 d G . P B 1
Cl9 Cl 0.5945(11) 0.6148(12) 0.8015(7) 0.137(7) Uani 0.209(6) 1 d . U P C 3
Cl10 Cl 0.4699(15) 0.8260(8) 0.7807(9) 0.128(7) Uani 0.209(6) 1 d G U P C 3
Cl11 Cl 0.4122(12) 0.6366(15) 0.6929(6) 0.149(7) Uani 0.209(6) 1 d G U P C 3
C2 C 0.4745(10) 0.6677(8) 0.7673(6) 0.125(9) Uani 0.209(6) 1 d G U P C 3
D2 D 0.4387 0.6176 0.7854 0.150 Uiso 0.209(6) 1 d G . P C 3
Cl13 Cl 0.5398(11) 0.7744(19) 0.8208(5) 0.0534(17) Uani 0.138(5) 1 d . U P D 4
Cl14 Cl 0.3584(9) 0.7730(16) 0.7108(7) 0.0390(15) Uani 0.138(5) 1 d G U P D 4
Cl15 Cl 0.5081(11) 0.5948(13) 0.7330(7) 0.0339(15) Uani 0.138(5) 1 d G U P D 4
C3 C 0.4540(7) 0.6825(10) 0.7634(5) 0.034(6) Uani 0.138(5) 1 d G U P D 4
D3 D 0.4240 0.6187 0.7807 0.040 Uiso 0.138(5) 1 d G . P D 4
Cl16 Cl 0.12387(16) 0.8398(2) 0.65339(11) 0.0815(7) Uani 1 1 d D U . . .
Cl17 Cl 0.21567(15) 1.0228(2) 0.62448(10) 0.0562(6) Uani 0.803(3) 1 d D U P E 1
Cl18 Cl 0.1134(3) 0.8344(4) 0.54433(18) 0.1432(17) Uani 0.803(3) 1 d D U P E 1
C6 C 0.1139(6) 0.9261(8) 0.5970(4) 0.057(2) Uani 0.803(3) 1 d D U P E 1
D6 D 0.0502(12) 0.9821(19) 0.5779(9) 0.069 Uiso 0.803(3) 1 d DR . P E 1
Cl1A Cl -0.0119(9) 0.8818(17) 0.5339(5) 0.1432(17) Uani 0.197(3) 1 d D U P E 2
Cl1B Cl 0.1878(6) 0.9126(8) 0.5751(4) 0.0562(6) Uani 0.197(3) 1 d D U P E 2
C7 C 0.1017(14) 0.8273(19) 0.5842(8) 0.083(5) Uani 0.197(3) 1 d D U P E 2
D7 D 0.109(2) 0.7322(17) 0.5748(11) 0.100 Uiso 0.197(3) 1 d DR . P E 2

loop_
_atom_site_aniso_label
_atom_site_aniso_U_11
_atom_site_aniso_U_22
_atom_site_aniso_U_33
_atom_site_aniso_U_23
_atom_site_aniso_U_13
_atom_site_aniso_U_12
O39 0.0215(16) 0.035(2) 0.0164(18) 0.0011(15) 0.0039(14) 0.0044(14)
O42 0.048(2) 0.0291(19) 0.026(2) -0.0041(16) 0.0282(18) 0.0006(16)
C50 0.045(3) 0.032(3) 0.029(3) 0.009(2) 0.022(3) 0.016(2)
C52 0.028(2) 0.028(3) 0.020(2) 0.0057(19) 0.013(2) 0.0086(19)
C57 0.018(2) 0.019(2) 0.021(2) -0.0056(18) 0.009(2) -0.0036(18)
C67 0.032(3) 0.040(3) 0.028(3) 0.015(2) 0.017(2) 0.009(2)
C74 0.017(2) 0.019(2) 0.017(2) -0.0007(17) 0.0084(19) -0.0001(18)
C76 0.021(2) 0.022(2) 0.014(2) -0.0002(18) 0.0086(18) -0.0013(17)
C78 0.031(3) 0.040(3) 0.022(3) 0.007(2) 0.006(2) 0.005(2)
C82 0.016(2) 0.021(2) 0.021(2) -0.0015(18) 0.0097(18) -0.0038(17)
C83 0.0135(18) 0.019(2) 0.016(2) 0.0025(17) 0.0083(16) -0.0004(16)
C91 0.0143(19) 0.023(2) 0.016(2) 0.0010(18) 0.0069(17) 0.0000(17)
C99 0.019(2) 0.019(2) 0.020(2) 0.0025(18) 0.0103(18) 0.0023(17)
C106 0.043(3) 0.043(3) 0.032(3) 0.001(2) 0.029(3) 0.000(2)
C108 0.019(2) 0.023(2) 0.016(2) -0.0042(18) 0.0086(18) -0.0054(17)
C109 0.0151(19) 0.023(2) 0.014(2) 0.0028(17) 0.0062(17) -0.0046(17)
C112 0.021(2) 0.024(2) 0.017(2) 0.0003(18) 0.0099(18) 0.0048(18)
C120 0.014(2) 0.020(2) 0.013(2) -0.0022(16) 0.0066(18) -0.0020(17)
C122 0.0134(19) 0.025(2) 0.015(2) -0.0012(18) 0.0065(17) -0.0018(17)
C127 0.019(2) 0.026(2) 0.021(2) 0.0027(19) 0.011(2) 0.0058(18)
C132 0.0165(19) 0.017(2) 0.011(2) -0.0044(17) 0.0058(17) -0.0023(16)
C133 0.024(2) 0.021(2) 0.017(2) 0.0002(18) 0.011(2) -0.0031(18)
C137 0.017(2) 0.020(2) 0.015(2) 0.0022(18) 0.0077(18) 0.0011(17)
C144 0.023(2) 0.026(2) 0.016(2) -0.0045(18) 0.011(2) -0.0038(19)
C147 0.0181(19) 0.022(2) 0.015(2) 0.0009(18) 0.0085(16) 0.0025(17)
C155 0.020(2) 0.021(2) 0.015(2) 0.0032(18) 0.0083(19) 0.0023(18)
C157 0.018(2) 0.024(2) 0.014(2) 0.0012(18) 0.0089(18) 0.0019(17)
C160 0.0168(19) 0.018(2) 0.018(2) 0.0016(17) 0.0090(17) 0.0018(17)
C166 0.032(3) 0.033(3) 0.036(3) 0.011(2) 0.021(3) 0.003(2)
C170 0.0160(19) 0.020(2) 0.014(2) 0.0001(17) 0.0079(17) 0.0000(16)
C172 0.018(2) 0.020(2) 0.020(2) -0.0002(18) 0.0124(19) 0.0037(17)
C173 0.0161(19) 0.025(2) 0.014(2) -0.0021(18) 0.0087(17) -0.0011(17)
C178 0.0120(19) 0.029(3) 0.016(2) -0.0004(19) 0.0070(17) -0.0007(18)
C181 0.051(3) 0.041(3) 0.045(4) -0.011(3) 0.037(3) 0.000(3)
C188 0.023(2) 0.029(3) 0.025(3) 0.007(2) 0.016(2) 0.0032(19)
C192 0.0140(19) 0.026(3) 0.017(2) 0.0021(19) 0.0081(17) -0.0003(18)
C195 0.025(2) 0.057(4) 0.044(4) 0.016(3) 0.023(2) 0.006(2)
C200 0.0135(19) 0.025(2) 0.017(2) 0.0026(19) 0.0080(17) 0.0019(18)
Cl2 0.0304(8) 0.1061(16) 0.0397(10) -0.0080(10) 0.0191(7) -0.0095(8)
Cl6 0.0538(9) 0.0509(10) 0.0469(10) -0.0129(8) 0.0297(8) -0.0239(8)
Cl12 0.0416(9) 0.0528(10) 0.0546(12) -0.0095(8) 0.0009(8) 0.0129(7)
C48 0.021(2) 0.044(3) 0.036(3) -0.009(3) 0.010(2) -0.001(2)
C4 0.026(3) 0.031(3) 0.027(3) -0.003(2) 0.000(2) 0.006(2)
Cl1 0.051(4) 0.041(3) 0.029(4) 0.000(2) 0.023(3) 0.010(3)
Cl3 0.035(5) 0.0370(15) 0.031(4) 0.003(3) 0.018(3) 0.010(3)
Cl4 0.023(4) 0.079(11) 0.041(5) 0.002(5) 0.008(4) -0.009(4)
C5 0.028(3) 0.035(4) 0.032(4) 0.002(3) 0.021(3) -0.003(3)
Cl5 0.051(4) 0.041(3) 0.029(4) 0.000(2) 0.023(3) 0.010(3)
Cl7 0.035(5) 0.0370(15) 0.031(4) 0.003(3) 0.018(3) 0.010(3)
Cl8 0.049(3) 0.065(5) 0.038(2) -0.001(3) 0.0170(19) 0.003(3)
C1 0.028(3) 0.035(4) 0.032(4) 0.002(3) 0.021(3) -0.003(3)
Cl9 0.218(14) 0.057(8) 0.250(18) 0.005(8) 0.202(14) 0.022(7)
Cl10 0.220(17) 0.054(6) 0.226(18) 0.032(8) 0.198(16) 0.033(8)
Cl11 0.259(18) 0.070(11) 0.227(15) 0.007(9) 0.202(14) -0.030(10)
C2 0.217(17) 0.053(11) 0.224(17) 0.024(11) 0.198(15) 0.020(11)
Cl13 0.049(3) 0.065(5) 0.038(2) -0.001(3) 0.0170(19) 0.003(3)
Cl14 0.051(4) 0.041(3) 0.029(4) 0.000(2) 0.023(3) 0.010(3)
Cl15 0.035(5) 0.0370(15) 0.031(4) 0.003(3) 0.018(3) 0.010(3)
C3 0.040(9) 0.040(11) 0.031(8) 0.006(6) 0.026(6) 0.007(7)
Cl16 0.0895(15) 0.0650(13) 0.1142(19) -0.0002(13) 0.0698(15) -0.0119(11)
Cl17 0.0606(12) 0.0551(13) 0.0724(16) 0.0134(11) 0.0483(12) 0.0015(10)
Cl18 0.160(3) 0.166(4) 0.109(3) -0.088(3) 0.073(3) -0.018(3)
C6 0.060(5) 0.058(5) 0.063(5) -0.023(4) 0.038(4) -0.008(4)
Cl1A 0.160(3) 0.166(4) 0.109(3) -0.088(3) 0.073(3) -0.018(3)
Cl1B 0.0606(12) 0.0551(13) 0.0724(16) 0.0134(11) 0.0483(12) 0.0015(10)
C7 0.127(8) 0.037(13) 0.131(7) -0.036(8) 0.099(7) -0.052(8)

loop_
_atom_type_symbol
_atom_type_description
_atom_type_scat_dispersion_real
_atom_type_scat_dispersion_imag
_atom_type_scat_source
C C 0.0033 0.0016 'International Tables Vol C Tables 4.2.6.8 and 6.1.1.4'
D D 0.0000 0.0000 'International Tables Vol C Tables 4.2.6.8 and 6.1.1.4'
Cl Cl 0.1484 0.1585 'International Tables Vol C Tables 4.2.6.8 and 6.1.1.4'
H H 0.0000 0.0000 'International Tables Vol C Tables 4.2.6.8 and 6.1.1.4'
O O 0.0106 0.0060 'International Tables Vol C Tables 4.2.6.8 and 6.1.1.4'

loop_
_geom_angle_atom_site_label_1
_geom_angle_atom_site_label_2
_geom_angle_atom_site_label_3
_geom_angle
_geom_angle_site_symmetry_1
_geom_angle_site_symmetry_3
C109 O39 C4 116.7(4) . .
C144 O42 C181 116.6(4) . .
H50A C50 H50B 109.5 . .
H50A C50 H50C 109.5 . .
H50B C50 H50C 109.5 . .
C52 C50 H50A 109.5 . .
C52 C50 H50B 109.5 . .
C52 C50 H50C 109.5 . .
C50 C52 C112 108.5(4) . .
C67 C52 C50 107.6(4) . .
C67 C52 C78 108.9(4) . .
C67 C52 C112 112.9(4) . .
C78 C52 C50 109.7(4) . .
C78 C52 C112 109.3(4) . .
H57A C57 H57B 107.0 . .
C144 C57 H57A 107.4 . .
C144 C57 H57B 107.4 . .
C155 C57 H57A 107.4 . .
C155 C57 H57B 107.4 . .
C155 C57 C144 119.5(4) . .
C52 C67 H67A 109.5 . .
C52 C67 H67B 109.5 . .
C52 C67 H67C 109.5 . .
H67A C67 H67B 109.5 . .
H67A C67 H67C 109.5 . .
H67B C67 H67C 109.5 . .
C120 C74 H74 119.8 . .
C133 C74 H74 119.8 . .
C133 C74 C120 120.4(4) . .
C83 C76 H76 119.4 . .
C83 C76 C99 121.1(4) . .
C99 C76 H76 119.4 . .
C52 C78 H78A 109.5 . .
C52 C78 H78B 109.5 . .
C52 C78 H78C 109.5 . .
H78A C78 H78B 109.5 . .
H78A C78 H78C 109.5 . .
H78B C78 H78C 109.5 . .
C83 C82 H82 119.2 . .
C108 C82 H82 119.2 . .
C108 C82 C83 121.7(4) . .
C76 C83 C147 120.8(4) . .
C82 C83 C76 118.1(4) . .
C82 C83 C147 121.1(4) . .
C147 C91 C122 107.7(4) . .
C200 C91 C122 109.2(4) . .
C200 C91 C147 143.1(4) . .
C76 C99 H99 120.2 . .
C109 C99 C76 119.6(4) . .
C109 C99 H99 120.2 . .
H10A C106 H10B 109.5 . .
H10A C106 H10C 109.5 . .
H10B C106 H10C 109.5 . .
C188 C106 H10A 109.5 . .
C188 C106 H10B 109.5 . .
C188 C106 H10C 109.5 . .
C82 C108 H108 120.1 . .
C82 C108 C109 119.8(4) . .
C109 C108 H108 120.1 . .
O39 C109 C99 124.9(4) . .
O39 C109 C108 115.4(4) . .
C99 C109 C108 119.7(4) . .
C127 C112 C52 119.8(4) . .
C127 C112 C157 118.2(4) . .
C157 C112 C52 122.0(4) . .
C74 C120 C160 121.3(4) . .
C155 C120 C74 118.3(4) . .
C155 C120 C160 120.4(4) . .
C170 C122 C91 108.6(4) . .
C170 C122 C173 143.4(4) . .
C173 C122 C91 107.6(4) . .
C112 C127 H127 118.4 . .
C112 C127 C172 123.2(4) . .
C172 C127 H127 118.4 . .
C137 C132 C157 119.0(4) . .
C137 C132 C170 120.9(4) . .
C157 C132 C170 120.1(4) . .
C74 C133 H133 119.6 . .
C74 C133 C144 120.7(5) . .
C144 C133 H133 119.6 . .
C132 C137 H137 119.2 . .
C132 C137 C172 121.6(4) . .
C172 C137 H137 119.2 . .
O42 C144 C57 124.4(4) . .
O42 C144 C133 116.3(4) . .
C133 C144 C57 119.3(4) . .
C91 C147 C83 125.6(4) . .
C160 C147 C83 127.4(4) . .
C160 C147 C91 107.0(4) . .
C57 C155 C120 121.6(4) . .
C57 C155 H155 119.2 . .
C120 C155 H155 119.2 . .
C112 C157 C132 120.7(4) . .
C112 C157 H157 119.6 . .
C132 C157 H157 119.6 . .
C120 C160 C170 123.3(4) . .
C147 C160 C120 127.7(4) . .
C147 C160 C170 108.9(4) . .
H16A C166 H16B 109.5 . .
H16A C166 H16C 109.5 . .
H16B C166 H16C 109.5 . .
C188 C166 H16A 109.5 . .
C188 C166 H16B 109.5 . .
C188 C166 H16C 109.5 . .
C122 C170 C132 127.8(4) . .
C122 C170 C160 107.8(4) . .
C132 C170 C160 124.4(4) . .
C127 C172 C137 117.4(4) . .
C127 C172 C188 122.7(4) . .
C137 C172 C188 119.8(4) . .
C178 C173 C122 133.7(4) . .
C178 C173 C192 120.5(4) . .
C192 C173 C122 105.8(4) . .
C173 C178 H178 120.9 . .
C173 C178 C192 118.2(4) . 3_566
C192 C178 H178 120.9 3_566 .
O42 C181 H18A 109.5 . .
O42 C181 H18B 109.5 . .
O42 C181 H18C 109.5 . .
H18A C181 H18B 109.5 . .
H18A C181 H18C 109.5 . .
H18B C181 H18C 109.5 . .
C106 C188 C166 109.0(4) . .
C106 C188 C172 108.9(4) . .
C106 C188 C195 109.4(4) . .
C166 C188 C172 110.3(4) . .
C166 C188 C195 107.0(4) . .
C172 C188 C195 112.2(4) . .
C173 C192 C200 108.7(4) . .
C178 C192 C173 121.3(4) 3_566 .
C178 C192 C200 129.9(4) 3_566 .
C188 C195 H19A 109.5 . .
C188 C195 H19B 109.5 . .
C188 C195 H19C 109.5 . .
H19A C195 H19B 109.5 . .
H19A C195 H19C 109.5 . .
H19B C195 H19C 109.5 . .
C91 C200 C192 108.7(4) . .
C91 C200 H200 125.6 . .
C192 C200 H200 125.6 . .
Cl2 C48 Cl6 108.7(3) . .
Cl2 C48 D48 108.2 . .
Cl6 C48 D48 108.2 . .
Cl12 C48 Cl2 113.2(4) . .
Cl12 C48 Cl6 110.4(3) . .
Cl12 C48 D48 108.2 . .
O39 C4 H4A 109.5 . .
O39 C4 H4B 109.5 . .
O39 C4 H4C 109.5 . .
H4A C4 H4B 109.5 . .
H4A C4 H4C 109.5 . .
H4B C4 H4C 109.5 . .
Cl1 C5 Cl3 111.2 . .
Cl1 C5 D5 107.7 . .
Cl3 C5 D5 107.7 . .
Cl4 C5 Cl1 111.2 . .
Cl4 C5 Cl3 111.1 . .
Cl4 C5 D5 107.7 . .
Cl5 C1 Cl8 111.2 . .
Cl5 C1 D1 107.6 . .
Cl7 C1 Cl5 111.3 . .
Cl7 C1 Cl8 111.3 . .
Cl7 C1 D1 107.7 . .
Cl8 C1 D1 107.6 . .
Cl9 C2 Cl10 111.1 . .
Cl9 C2 D2 107.7 . .
Cl10 C2 D2 107.8 . .
Cl11 C2 Cl9 111.2 . .
Cl11 C2 Cl10 111.2 . .
Cl11 C2 D2 107.6 . .
Cl13 C3 D3 107.6 . .
Cl14 C3 Cl13 111.2 . .
Cl14 C3 D3 107.6 . .
Cl15 C3 Cl13 111.3 . .
Cl15 C3 Cl14 111.2 . .
Cl15 C3 D3 107.7 . .
Cl16 C6 Cl17 108.0(5) . .
Cl16 C6 Cl18 112.2(5) . .
Cl16 C6 D6 111.2(14) . .
Cl17 C6 D6 109.0(14) . .
Cl18 C6 Cl17 107.0(4) . .
Cl18 C6 D6 109.4(14) . .
Cl16 C7 Cl1A 111.6(11) . .
Cl16 C7 Cl1B 111.9(10) . .
Cl16 C7 D7 110.0(17) . .
Cl1A C7 Cl1B 107.5(11) . .
Cl1A C7 D7 109.6(18) . .
Cl1B C7 D7 106.1(17) . .

loop_
_geom_bond_atom_site_label_1
_geom_bond_atom_site_label_2
_geom_bond_distance
_geom_bond_site_symmetry_2
O39 C109 1.359(5) .
O39 C4 1.422(6) .
O42 C144 1.365(6) .
O42 C181 1.430(6) .
C50 H50A 0.9800 .
C50 H50B 0.9800 .
C50 H50C 0.9800 .
C50 C52 1.538(7) .
C52 C67 1.515(7) .
C52 C78 1.517(7) .
C52 C112 1.544(7) .
C57 H57A 0.9900 .
C57 H57B 0.9900 .
C57 C144 1.393(7) .
C57 C155 1.382(7) .
C67 H67A 0.9800 .
C67 H67B 0.9800 .
C67 H67C 0.9800 .
C74 H74 0.9500 .
C74 C120 1.393(7) .
C74 C133 1.383(7) .
C76 H76 0.9500 .
C76 C83 1.393(6) .
C76 C99 1.399(6) .
C78 H78A 0.9800 .
C78 H78B 0.9800 .
C78 H78C 0.9800 .
C82 H82 0.9500 .
C82 C83 1.385(7) .
C82 C108 1.381(6) .
C83 C147 1.471(6) .
C91 C122 1.468(6) .
C91 C147 1.460(6) .
C91 C200 1.350(6) .
C99 H99 0.9500 .
C99 C109 1.382(7) .
C106 H10A 0.9800 .
C106 H10B 0.9800 .
C106 H10C 0.9800 .
C106 C188 1.526(8) .
C108 H108 0.9500 .
C108 C109 1.398(6) .
C112 C127 1.383(7) .
C112 C157 1.392(6) .
C120 C155 1.388(6) .
C120 C160 1.473(6) .
C122 C170 1.357(6) .
C122 C173 1.463(6) .
C127 H127 0.9500 .
C127 C172 1.388(7) .
C132 C137 1.392(6) .
C132 C157 1.400(6) .
C132 C170 1.474(6) .
C133 H133 0.9500 .
C133 C144 1.386(7) .
C137 H137 0.9500 .
C137 C172 1.393(6) .
C147 C160 1.382(6) .
C155 H155 0.9500 .
C157 H157 0.9500 .
C160 C170 1.501(6) .
C166 H16A 0.9800 .
C166 H16B 0.9800 .
C166 H16C 0.9800 .
C166 C188 1.527(7) .
C172 C188 1.527(6) .
C173 C178 1.383(6) .
C173 C192 1.428(6) .
C178 H178 0.9500 .
C178 C192 1.389(7) 3_566
C181 H18A 0.9800 .
C181 H18B 0.9800 .
C181 H18C 0.9800 .
C188 C195 1.541(7) .
C192 C178 1.389(7) 3_566
C192 C200 1.472(6) .
C195 H19A 0.9800 .
C195 H19B 0.9800 .
C195 H19C 0.9800 .
C200 H200 0.9500 .
Cl2 C48 1.742(5) .
Cl6 C48 1.780(6) .
Cl12 C48 1.719(6) .
C48 D48 1.0000 .
C4 H4A 0.9800 .
C4 H4B 0.9800 .
C4 H4C 0.9800 .
Cl1 C5 1.7765 .
Cl3 C5 1.7766 .
Cl4 C5 1.7757 .
C5 D5 1.0904 .
Cl5 C1 1.7762 .
Cl7 C1 1.7745 .
Cl8 C1 1.7771 .
C1 D1 1.0911 .
Cl9 C2 1.7759 .
Cl10 C2 1.7760 .
Cl11 C2 1.7750 .
C2 D2 1.0900 .
Cl13 C3 1.7770 .
Cl14 C3 1.7761 .
Cl15 C3 1.7754 .
C3 D3 1.0909 .
Cl16 C6 1.742(9) .
Cl16 C7 1.740(17) .
Cl17 C6 1.775(8) .
Cl18 C6 1.753(8) .
C6 D6 1.080(14) .
Cl1A C7 1.745(18) .
Cl1B C7 1.809(17) .
C7 D7 1.090(17) .

loop_
_geom_torsion_atom_site_label_1
_geom_torsion_atom_site_label_2
_geom_torsion_atom_site_label_3
_geom_torsion_atom_site_label_4
_geom_torsion
_geom_torsion_site_symmetry_1
_geom_torsion_site_symmetry_4
C50 C52 C112 C127 -59.2(6) . .
C50 C52 C112 C157 122.3(5) . .
C52 C112 C127 C172 -178.6(5) . .
C52 C112 C157 C132 178.6(4) . .
C67 C52 C112 C127 -178.3(5) . .
C67 C52 C112 C157 3.2(7) . .
C74 C120 C155 C57 2.2(7) . .
C74 C120 C160 C147 54.1(7) . .
C74 C120 C160 C170 -124.3(5) . .
C74 C133 C144 O42 -178.7(4) . .
C74 C133 C144 C57 1.2(7) . .
C76 C83 C147 C91 35.0(7) . .
C76 C83 C147 C160 -147.2(5) . .
C76 C99 C109 O39 -178.9(4) . .
C76 C99 C109 C108 1.1(7) . .
C78 C52 C112 C127 60.3(6) . .
C78 C52 C112 C157 -118.2(5) . .
C82 C83 C147 C91 -145.2(5) . .
C82 C83 C147 C160 32.5(7) . .
C82 C108 C109 O39 178.7(4) . .
C82 C108 C109 C99 -1.2(7) . .
C83 C76 C99 C109 0.0(7) . .
C83 C82 C108 C109 0.3(7) . .
C83 C147 C160 C120 3.7(8) . .
C83 C147 C160 C170 -177.7(4) . .
C91 C122 C170 C132 176.7(4) . .
C91 C122 C170 C160 -2.1(5) . .
C91 C122 C173 C178 -178.7(5) . .
C91 C122 C173 C192 1.2(5) . .
C91 C147 C160 C120 -178.2(4) . .
C91 C147 C160 C170 0.4(5) . .
C99 C76 C83 C82 -0.9(7) . .
C99 C76 C83 C147 178.9(4) . .
C108 C82 C83 C76 0.7(7) . .
C108 C82 C83 C147 -179.1(4) . .
C112 C127 C172 C137 -0.5(7) . .
C112 C127 C172 C188 -176.2(5) . .
C120 C74 C133 C144 1.0(7) . .
C120 C160 C170 C122 179.8(4) . .
C120 C160 C170 C132 1.0(7) . .
C122 C91 C147 C83 176.5(4) . .
C122 C91 C147 C160 -1.7(5) . .
C122 C91 C200 C192 1.1(5) . .
C122 C173 C178 C192 178.2(5) . 3_566
C122 C173 C192 C178 -178.2(4) . 3_566
C122 C173 C192 C200 -0.5(5) . .
C127 C112 C157 C132 0.1(7) . .
C127 C172 C188 C106 105.1(5) . .
C127 C172 C188 C166 -135.3(5) . .
C127 C172 C188 C195 -16.1(7) . .
C132 C137 C172 C127 0.9(7) . .
C132 C137 C172 C188 176.8(4) . .
C133 C74 C120 C155 -2.7(6) . .
C133 C74 C120 C160 176.6(4) . .
C137 C132 C157 C112 0.3(7) . .
C137 C132 C170 C122 -136.0(5) . .
C137 C132 C170 C160 42.6(7) . .
C137 C172 C188 C106 -70.5(6) . .
C137 C172 C188 C166 49.1(6) . .
C137 C172 C188 C195 168.3(5) . .
C144 C57 C155 C120 0.0(7) . .
C147 C91 C122 C170 2.4(5) . .
C147 C91 C122 C173 176.9(4) . .
C147 C91 C200 C192 -176.3(6) . .
C147 C160 C170 C122 1.1(5) . .
C147 C160 C170 C132 -177.8(4) . .
C155 C57 C144 O42 178.3(4) . .
C155 C57 C144 C133 -1.7(7) . .
C155 C120 C160 C147 -126.5(5) . .
C155 C120 C160 C170 55.0(6) . .
C157 C112 C127 C172 0.0(8) . .
C157 C132 C137 C172 -0.9(7) . .
C157 C132 C170 C122 44.2(7) . .
C157 C132 C170 C160 -137.2(5) . .
C160 C120 C155 C57 -177.1(4) . .
C170 C122 C173 C178 -7.4(11) . .
C170 C122 C173 C192 172.4(7) . .
C170 C132 C137 C172 179.3(4) . .
C170 C132 C157 C112 -179.9(4) . .
C173 C122 C170 C132 5.5(10) . .
C173 C122 C170 C160 -173.3(6) . .
C173 C192 C200 C91 -0.4(5) . .
C178 C173 C192 C178 1.7(8) . 3_566
C178 C173 C192 C200 179.3(4) . .
C178 C192 C200 C91 177.0(5) 3_566 .
C181 O42 C144 C57 -8.5(7) . .
C181 O42 C144 C133 171.5(4) . .
C192 C173 C178 C192 -1.6(8) . 3_566
C200 C91 C122 C170 -176.0(4) . .
C200 C91 C122 C173 -1.5(5) . .
C200 C91 C147 C83 -6.1(10) . .
C200 C91 C147 C160 175.8(7) . .
C4 O39 C109 C99 -2.0(7) . .
C4 O39 C109 C108 178.0(4) . .
C6 Cl16 C7 Cl1A -73.2(13) . .
C6 Cl16 C7 Cl1B 47.4(9) . .
C7 Cl16 C6 Cl17 -130.2(13) . .
C7 Cl16 C6 Cl18 -12.5(11) . .
